data_2217172
loop_
_publ_author_name
'Yu, Fengli'
'Wang, Qibao'
'Li, Xiaoyan'

_publ_section_title
;
 Cyanidophenyltris(trimethylphosphine)cobalt(II)
;
_journal_coeditor_code LH2572
_journal_issue 1
_journal_name_full 'Acta Crystallographica Section E'
_journal_page_first m112
_journal_page_last m112
_journal_paper_doi 10.1107/S1600536807064781
_journal_volume 64
_journal_year 2008
_chemical_formula_iupac '[Co (C6 H5) (C N) (C3 H9 P)3]'
_chemical_formula_moiety 'C16 H32 Co N P3'
_chemical_formula_sum 'C16 H32 Co N P3'
_chemical_formula_weight 390.27
_chemical_name_systematic
;
Cyanidophenyltris(trimethylphosphine)cobalt(II)
;
_space_group_IT_number 62
_symmetry_cell_setting orthorhombic
_symmetry_space_group_name_Hall '-P 2ac 2n'
_symmetry_space_group_name_H-M 'P n m a'
_atom_sites_solution_hydrogens geom
_atom_sites_solution_primary direct
_atom_sites_solution_secondary difmap
_audit_creation_method SHELXL-97
_cell_angle_alpha 90.00
_cell_angle_beta 90.00
_cell_angle_gamma 90.00
_cell_formula_units_Z 4
_cell_length_a 12.456(3)
_cell_length_b 11.420(2)
_cell_length_c 14.495(3)
_cell_measurement_reflns_used 11258
_cell_measurement_temperature 373(2)
_cell_measurement_theta_max 22.53
_cell_measurement_theta_min 2.12
_cell_volume 2061.9(7)
_computing_cell_refinement 'SAINT (Bruker, 2001)'
_computing_data_collection 'SMART (Bruker, 2001)'
_computing_data_reduction 'SAINT (Bruker, 2001)'
_computing_molecular_graphics 'SHELXTL (Bruker, 2001)'
_computing_publication_material 'SHELXTL (Bruker, 2001)'
_computing_structure_refinement 'SHELXL-97 (Sheldrick, 1997)'
_computing_structure_solution 'SHELXS-97 (Sheldrick, 1990)'
_diffrn_ambient_temperature 193(2)
_diffrn_measured_fraction_theta_full 0.997
_diffrn_measured_fraction_theta_max 0.997
_diffrn_measurement_device_type 'Bruker SMART CCD'
_diffrn_measurement_method '\w scans'
_diffrn_radiation_monochromator graphite
_diffrn_radiation_source 'fine-focus sealed tube'
_diffrn_radiation_type MoK\a
_diffrn_radiation_wavelength 0.71073
_diffrn_reflns_av_R_equivalents 0.0569
_diffrn_reflns_av_sigmaI/netI 0.0298
_diffrn_reflns_limit_h_max 15
_diffrn_reflns_limit_h_min -15
_diffrn_reflns_limit_k_max 14
_diffrn_reflns_limit_k_min -14
_diffrn_reflns_limit_l_max 16
_diffrn_reflns_limit_l_min -18
_diffrn_reflns_number 12996
_diffrn_reflns_theta_full 27.05
_diffrn_reflns_theta_max 27.05
_diffrn_reflns_theta_min 2.16
_diffrn_standards_decay_% 0.025
_diffrn_standards_interval_count 2
_diffrn_standards_number 2373
_exptl_absorpt_coefficient_mu 1.060
_exptl_absorpt_correction_T_max 0.8160
_exptl_absorpt_correction_T_min 0.7416
_exptl_absorpt_correction_type multi-scan
_exptl_absorpt_process_details '(SADABS; Sheldrick, 1996)'
_exptl_crystal_colour 'dark red'
_exptl_crystal_density_diffrn 1.257
_exptl_crystal_density_method 'not measured'
_exptl_crystal_description block
_exptl_crystal_F_000 828
_exptl_crystal_size_max 0.30
_exptl_crystal_size_mid 0.25
_exptl_crystal_size_min 0.20
_refine_diff_density_max 0.389
_refine_diff_density_min -0.594
_refine_ls_extinction_method none
_refine_ls_goodness_of_fit_ref 1.044
_refine_ls_hydrogen_treatment constr
_refine_ls_matrix_type full
_refine_ls_number_parameters 117
_refine_ls_number_reflns 2373
_refine_ls_number_restraints 0
_refine_ls_restrained_S_all 1.044
_refine_ls_R_factor_all 0.0315
_refine_ls_R_factor_gt 0.0294
_refine_ls_shift/su_max 0.019
_refine_ls_shift/su_mean 0.010
_refine_ls_structure_factor_coef Fsqd
_refine_ls_weighting_details 'calc w=1/[\s^2^(Fo^2^)+(0.0420P)^2^+0.7567P] where P=(Fo^2^+2Fc^2^)/3'
_refine_ls_weighting_scheme calc
_refine_ls_wR_factor_gt 0.0759
_refine_ls_wR_factor_ref 0.0770
_reflns_number_gt 2185
_reflns_number_total 2373
_reflns_threshold_expression I>2\s(I)
_cod_data_source_file lh2572.cif
_cod_data_source_block I
_cod_database_code 2217172
_cod_database_fobs_code 2217172

loop_
_symmetry_equiv_pos_as_xyz
'x, y, z'
'-x+1/2, -y, z+1/2'
'-x, y+1/2, -z'
'x+1/2, -y+1/2, -z+1/2'
'-x, -y, -z'
'x-1/2, y, -z-1/2'
'x, -y-1/2, z'
'-x-1/2, y-1/2, z-1/2'

loop_
_atom_site_type_symbol
_atom_site_label
_atom_site_fract_x
_atom_site_fract_y
_atom_site_fract_z
_atom_site_U_iso_or_equiv
_atom_site_adp_type
_atom_site_calc_flag
_atom_site_refinement_flags
_atom_site_occupancy
Co Co1 0.75567(2) 0.2500 0.524811(19) 0.02152(10) Uani d S 1
P P1 0.66451(4) 0.2500 0.66077(4) 0.02425(13) Uani d S 1
P P2 0.77302(3) 0.06011(3) 0.50237(3) 0.02474(11) Uani d . 1
C C1 0.9064(2) 0.2500 0.57450(15) 0.0281(4) Uani d S 1
C C2 0.64192(16) 0.2500 0.43042(14) 0.0243(4) Uani d S 1
C C3 0.53100(17) 0.2500 0.44650(15) 0.0272(4) Uani d S 1
H H3 0.5067 0.2500 0.5072 0.033 Uiso calc SR 1
C C4 0.45567(18) 0.2500 0.37551(17) 0.0328(5) Uani d S 1
H H4 0.3828 0.2500 0.3895 0.039 Uiso calc SR 1
C C5 0.4886(2) 0.2500 0.28431(17) 0.0358(5) Uani d S 1
H H5 0.4384 0.2500 0.2368 0.043 Uiso calc SR 1
C C6 0.5977(2) 0.2500 0.26512(16) 0.0341(5) Uani d S 1
H H6 0.6213 0.2500 0.2043 0.041 Uiso calc SR 1
C C7 0.67166(18) 0.2500 0.33676(15) 0.0290(4) Uani d S 1
H H7 0.7444 0.2500 0.3222 0.035 Uiso calc SR 1
C C8 0.87110(13) 0.03228(14) 0.41206(12) 0.0352(4) Uani d . 1
H H8A 0.8863 -0.0500 0.4094 0.053 Uiso calc R 1
H H8B 0.9359 0.0745 0.4253 0.053 Uiso calc R 1
H H8C 0.8428 0.0577 0.3538 0.053 Uiso calc R 1
C C9 0.65951(13) -0.02741(14) 0.46370(12) 0.0324(3) Uani d . 1
H H9A 0.6314 0.0049 0.4076 0.049 Uiso calc R 1
H H9B 0.6047 -0.0269 0.5102 0.049 Uiso calc R 1
H H9C 0.6826 -0.1064 0.4529 0.049 Uiso calc R 1
C C10 0.82540(13) -0.02849(15) 0.59702(12) 0.0347(4) Uani d . 1
H H10A 0.8433 -0.1051 0.5745 0.052 Uiso calc R 1
H H10B 0.7719 -0.0350 0.6444 0.052 Uiso calc R 1
H H10C 0.8885 0.0081 0.6218 0.052 Uiso calc R 1
C C11 0.57347(13) 0.12794(15) 0.68682(11) 0.0323(3) Uani d . 1
H H11A 0.6130 0.0558 0.6862 0.048 Uiso calc R 1
H H11B 0.5177 0.1248 0.6412 0.048 Uiso calc R 1
H H11C 0.5421 0.1394 0.7467 0.048 Uiso calc R 1
C C12 0.74842(18) 0.2500 0.76408(16) 0.0333(5) Uani d S 1
H H12A 0.7893 0.3212 0.7665 0.050 Uiso calc PR 0.50
H H12B 0.7964 0.1842 0.7622 0.050 Uiso calc PR 0.50
H H12C 0.7037 0.2446 0.8178 0.050 Uiso calc PR 0.50
N N1 0.9851(2) 0.2500 0.59240(15) 0.0423(5) Uani d S 1

loop_
_atom_site_aniso_label
_atom_site_aniso_U_11
_atom_site_aniso_U_22
_atom_site_aniso_U_33
_atom_site_aniso_U_12
_atom_site_aniso_U_13
_atom_site_aniso_U_23
Co1 0.01951(15) 0.02179(16) 0.02326(17) 0.000 -0.00048(10) 0.000
P1 0.0231(3) 0.0276(3) 0.0220(2) 0.000 -0.00096(19) 0.000
P2 0.0226(2) 0.0224(2) 0.0292(2) 0.00031(14) 0.00004(14) -0.00009(14)
C1 0.0460(14) 0.0156(9) 0.0227(9) 0.000 0.0052(9) 0.000
C2 0.0265(9) 0.0215(9) 0.0247(9) 0.000 -0.0022(8) 0.000
C3 0.0265(10) 0.0286(10) 0.0266(10) 0.000 -0.0016(8) 0.000
C4 0.0275(10) 0.0345(11) 0.0364(11) 0.000 -0.0065(9) 0.000
C5 0.0409(12) 0.0341(11) 0.0325(11) 0.000 -0.0139(10) 0.000
C6 0.0470(13) 0.0310(11) 0.0244(10) 0.000 -0.0019(9) 0.000
C7 0.0306(11) 0.0290(10) 0.0275(10) 0.000 0.0013(8) 0.000
C8 0.0325(8) 0.0308(8) 0.0421(9) 0.0023(7) 0.0067(7) -0.0037(7)
C9 0.0302(8) 0.0272(7) 0.0398(8) -0.0031(6) -0.0006(6) -0.0024(7)
C10 0.0327(8) 0.0307(8) 0.0407(9) 0.0046(6) -0.0022(7) 0.0065(7)
C11 0.0321(7) 0.0359(8) 0.0289(7) -0.0044(7) 0.0023(6) 0.0010(6)
C12 0.0315(11) 0.0434(13) 0.0251(11) 0.000 -0.0037(8) 0.000
N1 0.0585(15) 0.0298(10) 0.0386(11) 0.000 0.0021(11) 0.000

loop_
_atom_type_symbol
_atom_type_description
_atom_type_scat_dispersion_real
_atom_type_scat_dispersion_imag
_atom_type_scat_source
C C 0.0033 0.0016 'International Tables Vol C Tables 4.2.6.8 and 6.1.1.4'
H H 0.0000 0.0000 'International Tables Vol C Tables 4.2.6.8 and 6.1.1.4'
N N 0.0061 0.0033 'International Tables Vol C Tables 4.2.6.8 and 6.1.1.4'
P P 0.1023 0.0942 'International Tables Vol C Tables 4.2.6.8 and 6.1.1.4'
Co Co 0.3494 0.9721 'International Tables Vol C Tables 4.2.6.8 and 6.1.1.4'

loop_
_geom_angle_atom_site_label_1
_geom_angle_atom_site_label_2
_geom_angle_atom_site_label_3
_geom_angle_site_symmetry_1
_geom_angle_site_symmetry_3
_geom_angle
_geom_angle_publ_flag
C2 Co1 C1 . . 157.00(9) y
C2 Co1 P2 . . 88.168(17) y
C1 Co1 P2 . . 87.783(16) y
C2 Co1 P2 . 7_565 88.168(17) n
C1 Co1 P2 . 7_565 87.783(16) n
P2 Co1 P2 . 7_565 159.58(3) y
C2 Co1 P1 . . 104.05(6) y
C1 Co1 P1 . . 98.96(6) y
P2 Co1 P1 . . 100.188(13) y
P2 Co1 P1 7_565 . 100.188(13) n
C12 P1 C11 . . 100.65(7) ?
C12 P1 C11 . 7_565 100.65(7) ?
C11 P1 C11 . 7_565 98.78(11) ?
C12 P1 Co1 . . 115.14(8) ?
C11 P1 Co1 . . 119.11(5) ?
C11 P1 Co1 7_565 . 119.11(5) ?
C9 P2 C8 . . 101.78(8) ?
C9 P2 C10 . . 101.81(8) ?
C8 P2 C10 . . 101.78(8) ?
C9 P2 Co1 . . 120.65(6) ?
C8 P2 Co1 . . 110.13(6) ?
C10 P2 Co1 . . 118.01(6) ?
N1 C1 Co1 . . 173.8(2) ?
C3 C2 C7 . . 114.84(19) ?
C3 C2 Co1 . . 126.43(16) ?
C7 C2 Co1 . . 118.73(16) ?
C4 C3 C2 . . 122.8(2) ?
C4 C3 H3 . . 118.6 ?
C2 C3 H3 . . 118.6 ?
C5 C4 C3 . . 120.4(2) ?
C5 C4 H4 . . 119.8 ?
C3 C4 H4 . . 119.8 ?
C4 C5 C6 . . 118.8(2) ?
C4 C5 H5 . . 120.6 ?
C6 C5 H5 . . 120.6 ?
C5 C6 C7 . . 120.0(2) ?
C5 C6 H6 . . 120.0 ?
C7 C6 H6 . . 120.0 ?
C6 C7 C2 . . 123.2(2) ?
C6 C7 H7 . . 118.4 ?
C2 C7 H7 . . 118.4 ?
P2 C8 H8A . . 109.5 ?
P2 C8 H8B . . 109.5 ?
H8A C8 H8B . . 109.5 ?
P2 C8 H8C . . 109.5 ?
H8A C8 H8C . . 109.5 ?
H8B C8 H8C . . 109.5 ?
P2 C9 H9A . . 109.5 ?
P2 C9 H9B . . 109.5 ?
H9A C9 H9B . . 109.5 ?
P2 C9 H9C . . 109.5 ?
H9A C9 H9C . . 109.5 ?
H9B C9 H9C . . 109.5 ?
P2 C10 H10A . . 109.5 ?
P2 C10 H10B . . 109.5 ?
H10A C10 H10B . . 109.5 ?
P2 C10 H10C . . 109.5 ?
H10A C10 H10C . . 109.5 ?
H10B C10 H10C . . 109.5 ?
P1 C11 H11A . . 109.5 ?
P1 C11 H11B . . 109.5 ?
H11A C11 H11B . . 109.5 ?
P1 C11 H11C . . 109.5 ?
H11A C11 H11C . . 109.5 ?
H11B C11 H11C . . 109.5 ?
P1 C12 H12A . . 109.5 ?
P1 C12 H12B . . 109.5 ?
H12A C12 H12B . . 109.5 ?
P1 C12 H12C . . 109.5 ?
H12A C12 H12C . . 109.5 ?
H12B C12 H12C . . 109.5 ?

loop_
_geom_bond_atom_site_label_1
_geom_bond_atom_site_label_2
_geom_bond_site_symmetry_2
_geom_bond_distance
_geom_bond_publ_flag
Co1 C2 . 1.970(2) y
Co1 C1 . 2.011(3) y
Co1 P2 . 2.2034(6) y
Co1 P2 7_565 2.2034(6) n
Co1 P1 . 2.2745(7) y
P1 C12 . 1.826(2) ?
P1 C11 . 1.8362(16) ?
P1 C11 7_565 1.8362(16) ?
P2 C9 . 1.8200(16) ?
P2 C8 . 1.8186(16) ?
P2 C10 . 1.8252(16) ?
C1 N1 . 1.014(3) ?
C2 C3 . 1.401(3) ?
C2 C7 . 1.407(3) ?
C3 C4 . 1.393(3) ?
C3 H3 . 0.9300 ?
C4 C5 . 1.384(4) ?
C4 H4 . 0.9300 ?
C5 C6 . 1.388(4) ?
C5 H5 . 0.9300 ?
C6 C7 . 1.388(3) ?
C6 H6 . 0.9300 ?
C7 H7 . 0.9300 ?
C8 H8A . 0.9600 ?
C8 H8B . 0.9600 ?
C8 H8C . 0.9600 ?
C9 H9A . 0.9600 ?
C9 H9B . 0.9600 ?
C9 H9C . 0.9600 ?
C10 H10A . 0.9600 ?
C10 H10B . 0.9600 ?
C10 H10C . 0.9600 ?
C11 H11A . 0.9600 ?
C11 H11B . 0.9600 ?
C11 H11C . 0.9600 ?
C12 H12A . 0.9602 ?
C12 H12B . 0.9602 ?
C12 H12C . 0.9602 ?
